data_4507612
loop_
_publ_author_name
'Bhardwaj, Rajni M.'
'Price, Louise S.'
'Price, Sarah L.'
'Reutzel-Edens, Susan M.'
'Miller, Gary J.'
'Oswald, Iain D. H.'
'Johnston, Blair F.'
'Florence, Alastair J.'

_publ_section_title
;
 Exploring the Experimental and Computed Crystal Energy Landscape of
 Olanzapine
;
_journal_issue 4
_journal_name_full 'Crystal Growth &amp; Design'
_journal_page_first 1602
_journal_paper_doi 10.1021/cg301826s
_journal_volume 13
_journal_year 2013
_chemical_formula_moiety 'C17 H20 N4 S1, 2.5(H2 O1)'
_chemical_formula_sum 'C17 H25 N4 O2.5 S'
_chemical_formula_weight 357.47
_chemical_name_common 'olanzapine higher hydrate'
_chemical_name_systematic
;
 ?
;
_space_group_IT_number 15
_symmetry_cell_setting monoclinic
_symmetry_space_group_name_Hall '-C 2yc'
_symmetry_space_group_name_H-M 'C 1 2/c 1'
_atom_sites_solution_hydrogens geom
_atom_sites_solution_primary direct
_atom_sites_solution_secondary difmap
_audit_creation_method SHELXL-97
_cell_angle_alpha 90.00
_cell_angle_beta 124.928(6)
_cell_angle_gamma 90.00
_cell_formula_units_Z 8
_cell_length_a 24.940(6)
_cell_length_b 12.156(3)
_cell_length_c 14.867(3)
_cell_measurement_reflns_used 3357
_cell_measurement_temperature 123(2)
_cell_measurement_theta_max 25.40
_cell_measurement_theta_min 2.92
_cell_volume 3695.4(15)
_computing_cell_refinement 'Bruker SAINT'
_computing_data_collection 'Bruker APEX2'
_computing_data_reduction 'Bruker SAINT'
_computing_molecular_graphics 'Bruker SHELXTL'
_computing_publication_material 'Bruker SHELXTL'
_computing_structure_refinement 'SHELXL-97 (Sheldrick, 2008)'
_computing_structure_solution 'SHELXS-97 (Sheldrick, 2008)'
_diffrn_ambient_temperature 123(2)
_diffrn_measured_fraction_theta_full 0.986
_diffrn_measured_fraction_theta_max 0.986
_diffrn_measurement_device_type 'Bruker APEX-II CCD'
_diffrn_measurement_method '\f and \w scans'
_diffrn_radiation_monochromator graphite
_diffrn_radiation_source 'fine-focus sealed tube'
_diffrn_radiation_type MoK\a
_diffrn_radiation_wavelength 0.71073
_diffrn_reflns_av_R_equivalents 0.0628
_diffrn_reflns_av_sigmaI/netI 0.0668
_diffrn_reflns_limit_h_max 20
_diffrn_reflns_limit_h_min -30
_diffrn_reflns_limit_k_max 13
_diffrn_reflns_limit_k_min -14
_diffrn_reflns_limit_l_max 18
_diffrn_reflns_limit_l_min -16
_diffrn_reflns_number 12338
_diffrn_reflns_theta_full 26.00
_diffrn_reflns_theta_max 26.00
_diffrn_reflns_theta_min 1.95
_exptl_absorpt_coefficient_mu 0.195
_exptl_absorpt_correction_T_max 0.7454
_exptl_absorpt_correction_T_min 0.3744
_exptl_absorpt_correction_type multi-scan
_exptl_absorpt_process_details SADABS
_exptl_crystal_colour yellow
_exptl_crystal_density_diffrn 1.285
_exptl_crystal_density_method 'not measured'
_exptl_crystal_description plate
_exptl_crystal_F_000 1528
_exptl_crystal_size_max 0.243
_exptl_crystal_size_mid 0.213
_exptl_crystal_size_min 0.098
_refine_diff_density_max 0.603
_refine_diff_density_min -0.481
_refine_diff_density_rms 0.085
_refine_ls_extinction_method none
_refine_ls_goodness_of_fit_ref 1.049
_refine_ls_hydrogen_treatment mixed
_refine_ls_matrix_type full
_refine_ls_number_parameters 250
_refine_ls_number_reflns 3582
_refine_ls_number_restraints 10
_refine_ls_restrained_S_all 1.049
_refine_ls_R_factor_all 0.1009
_refine_ls_R_factor_gt 0.0695
_refine_ls_shift/su_max 0.009
_refine_ls_shift/su_mean 0.000
_refine_ls_structure_factor_coef Fsqd
_refine_ls_weighting_details 'calc w=1/[\s^2^(Fo^2^)+(0.1183P)^2^+4.2820P] where P=(Fo^2^+2Fc^2^)/3'
_refine_ls_weighting_scheme calc
_refine_ls_wR_factor_gt 0.1864
_refine_ls_wR_factor_ref 0.2102
_reflns_number_gt 2479
_reflns_number_total 3582
_reflns_threshold_expression >2\s(I)
_cod_data_source_file cg301826s_si_002.cif
_cod_data_source_block olanzapine_higherhydrate
_cod_depositor_comments
;
The following automatic conversions were performed:

'_symmetry_cell_setting' value 'Monoclinic' changed to 'monoclinic'
according to /home/saulius/struct/CIF-dictionaries/cif_core.dic
dictionary named 'cif_core.dic' version 2.4.2 from 2011-04-26.

Automatic conversion script
Id: cif_fix_values 1891 2012-01-12 08:04:46Z andrius 
;
_cod_original_cell_volume 3695.2(14)
_cod_original_sg_symbol_H-M C2/c
_cod_original_formula_sum 'C17 H25 N4 O2.50 S'
_cod_database_code 4507612

loop_
_symmetry_equiv_pos_as_xyz
'x, y, z'
'-x, y, -z+1/2'
'x+1/2, y+1/2, z'
'-x+1/2, y+1/2, -z+1/2'
'-x, -y, -z'
'x, -y, z-1/2'
'-x+1/2, -y+1/2, -z'
'x+1/2, -y+1/2, z-1/2'

loop_
_atom_site_label
_atom_site_type_symbol
_atom_site_fract_x
_atom_site_fract_y
_atom_site_fract_z
_atom_site_U_iso_or_equiv
_atom_site_adp_type
_atom_site_occupancy
_atom_site_symmetry_multiplicity
_atom_site_calc_flag
_atom_site_refinement_flags
S1 S 0.20526(5) 0.34907(7) 0.25655(7) 0.0354(3) Uani 1 1 d .
N2 N 0.31858(15) 0.1226(2) 0.1653(2) 0.0310(7) Uani 1 1 d .
N4 N 0.13463(14) -0.0626(2) -0.1636(2) 0.0353(7) Uani 1 1 d .
N3 N 0.21456(14) 0.0836(2) 0.0156(2) 0.0327(7) Uani 1 1 d .
C2 C 0.36409(17) 0.2231(3) 0.3423(3) 0.0307(7) Uani 1 1 d .
N1 N 0.30743(15) 0.2034(2) 0.3397(2) 0.0330(7) Uani 1 1 d .
C5 C 0.25721(17) 0.1404(2) 0.1129(3) 0.0293(7) Uani 1 1 d .
C4 C 0.22580(16) 0.2235(3) 0.1410(3) 0.0294(7) Uani 1 1 d .
C9 C 0.41762(18) 0.2769(3) 0.4317(3) 0.0358(8) Uani 1 1 d .
H9 H 0.4151 0.3023 0.4896 0.043 Uiso 1 1 calc R
C1 C 0.36716(17) 0.1853(3) 0.2554(3) 0.0303(7) Uani 1 1 d .
C6 C 0.16931(17) 0.2872(3) 0.0660(3) 0.0305(7) Uani 1 1 d .
H6 H 0.1463 0.2807 -0.0113 0.037 Uiso 1 1 calc R
C3 C 0.25061(17) 0.2476(3) 0.2472(3) 0.0303(7) Uani 1 1 d .
C7 C 0.15126(18) 0.3578(3) 0.1146(3) 0.0337(8) Uani 1 1 d .
C12 C 0.42531(18) 0.2022(3) 0.2654(3) 0.0357(8) Uani 1 1 d .
H12 H 0.4292 0.1750 0.2094 0.043 Uiso 1 1 calc R
C15 C 0.24243(18) 0.0138(3) -0.0277(3) 0.0352(8) Uani 1 1 d .
H15A H 0.2576 -0.0563 0.0137 0.042 Uiso 1 1 calc R
H15B H 0.2806 0.0509 -0.0184 0.042 Uiso 1 1 calc R
C13 C 0.15476(17) 0.0360(3) -0.0034(3) 0.0352(8) Uani 1 1 d .
H13A H 0.1353 0.0885 0.0212 0.042 Uiso 1 1 calc R
H13B H 0.1657 -0.0323 0.0400 0.042 Uiso 1 1 calc R
C11 C 0.47758(18) 0.2567(3) 0.3528(3) 0.0385(8) Uani 1 1 d .
H11 H 0.5161 0.2691 0.3554 0.046 Uiso 1 1 calc R
C14 C 0.10579(18) 0.0106(3) -0.1238(3) 0.0386(8) Uani 1 1 d .
H14A H 0.0667 -0.0248 -0.1346 0.046 Uiso 1 1 calc R
H14B H 0.0917 0.0799 -0.1665 0.046 Uiso 1 1 calc R
C10 C 0.47376(18) 0.2937(3) 0.4374(3) 0.0404(9) Uani 1 1 d .
H10 H 0.5099 0.3303 0.4989 0.049 Uiso 1 1 calc R
C16 C 0.19148(19) -0.0096(3) -0.1484(3) 0.0392(9) Uani 1 1 d .
H16A H 0.1781 0.0602 -0.1902 0.047 Uiso 1 1 calc R
H16B H 0.2105 -0.0579 -0.1769 0.047 Uiso 1 1 calc R
C8 C 0.09610(19) 0.4383(3) 0.0631(3) 0.0432(9) Uani 1 1 d .
H8A H 0.1136 0.5130 0.0856 0.065 Uiso 1 1 calc R
H8B H 0.0675 0.4223 0.0868 0.065 Uiso 1 1 calc R
H8C H 0.0711 0.4323 -0.0169 0.065 Uiso 1 1 calc R
C17 C 0.0871(2) -0.0924(4) -0.2795(3) 0.0525(11) Uani 1 1 d .
H17A H 0.0715 -0.0256 -0.3244 0.079 Uiso 1 1 calc R
H17B H 0.0501 -0.1310 -0.2878 0.079 Uiso 1 1 calc R
H17C H 0.1082 -0.1405 -0.3035 0.079 Uiso 1 1 calc R
O1W O 0.18462(13) -0.25294(19) -0.03719(19) 0.0354(6) Uani 1 1 d D
O2W O 0.10961(16) 0.4326(3) 0.3417(3) 0.0642(9) Uani 1 1 d D
O3W O -0.0025(3) 0.3710(7) 0.1690(6) 0.087(2) Uani 0.50 1 d PD
H1N H 0.3108(15) 0.222(3) 0.396(3) 0.017(8) Uiso 1 1 d .
H1W1 H 0.1698(14) -0.1964(15) -0.078(2) 0.020 Uiso 1 1 d D
H2W1 H 0.1594(12) -0.3023(17) -0.0804(19) 0.020 Uiso 1 1 d D
H1W2 H 0.0681(5) 0.436(2) 0.299(2) 0.020 Uiso 1 1 d D
H2W2 H 0.1279(12) 0.4919(15) 0.344(2) 0.020 Uiso 1 1 d D
H1W3 H 0.0276(16) 0.410(4) 0.222(3) 0.020 Uiso 0.50 1 d PD
H2W3 H -0.0369(14) 0.396(5) 0.161(4) 0.020 Uiso 0.50 1 d PD

loop_
_atom_site_aniso_label
_atom_site_aniso_U_11
_atom_site_aniso_U_22
_atom_site_aniso_U_33
_atom_site_aniso_U_23
_atom_site_aniso_U_13
_atom_site_aniso_U_12
S1 0.0479(6) 0.0281(5) 0.0367(5) -0.0050(4) 0.0281(4) 0.0005(4)
N2 0.0479(19) 0.0153(13) 0.0360(15) -0.0028(11) 0.0277(14) -0.0030(11)
N4 0.0465(18) 0.0210(15) 0.0316(15) -0.0034(11) 0.0185(13) 0.0008(12)
N3 0.0449(18) 0.0213(15) 0.0386(16) -0.0064(12) 0.0279(14) -0.0056(12)
C2 0.043(2) 0.0180(16) 0.0312(17) 0.0018(13) 0.0216(16) 0.0031(13)
N1 0.0485(19) 0.0284(16) 0.0319(16) -0.0005(13) 0.0288(15) -0.0002(13)
C5 0.045(2) 0.0167(16) 0.0340(17) 0.0010(13) 0.0272(16) -0.0008(13)
C4 0.040(2) 0.0210(16) 0.0333(17) -0.0019(14) 0.0248(15) -0.0048(14)
C9 0.047(2) 0.0304(19) 0.0311(18) 0.0031(15) 0.0230(16) 0.0063(16)
C1 0.043(2) 0.0196(16) 0.0314(17) 0.0051(13) 0.0234(16) 0.0042(14)
C6 0.040(2) 0.0214(17) 0.0318(17) -0.0028(13) 0.0216(15) -0.0038(14)
C3 0.043(2) 0.0191(16) 0.0380(18) -0.0014(14) 0.0282(16) -0.0023(14)
C7 0.047(2) 0.0234(17) 0.0327(18) -0.0017(14) 0.0239(16) -0.0032(14)
C12 0.050(2) 0.0266(18) 0.0333(18) 0.0067(15) 0.0257(17) 0.0069(15)
C15 0.050(2) 0.0230(18) 0.0404(19) -0.0036(15) 0.0307(18) -0.0026(15)
C13 0.043(2) 0.0243(18) 0.042(2) -0.0041(15) 0.0269(17) -0.0037(14)
C11 0.042(2) 0.035(2) 0.043(2) 0.0045(16) 0.0267(18) 0.0028(16)
C14 0.043(2) 0.0268(19) 0.043(2) -0.0039(15) 0.0226(17) -0.0001(15)
C10 0.042(2) 0.034(2) 0.0349(19) -0.0026(16) 0.0162(17) 0.0009(16)
C16 0.058(2) 0.0265(19) 0.040(2) -0.0026(15) 0.0316(19) 0.0004(16)
C8 0.051(2) 0.029(2) 0.044(2) -0.0013(16) 0.0237(19) 0.0074(16)
C17 0.062(3) 0.038(2) 0.039(2) -0.0055(18) 0.0184(19) 0.0052(19)
O1W 0.0566(17) 0.0177(12) 0.0357(13) -0.0011(10) 0.0286(12) -0.0009(10)
O2W 0.059(2) 0.0402(18) 0.105(3) 0.0212(17) 0.053(2) 0.0052(15)
O3W 0.038(4) 0.122(7) 0.089(5) -0.034(5) 0.028(4) -0.009(4)

loop_
_atom_type_symbol
_atom_type_description
_atom_type_scat_dispersion_real
_atom_type_scat_dispersion_imag
_atom_type_scat_source
C C 0.0033 0.0016 'International Tables Vol C Tables 4.2.6.8 and 6.1.1.4'
H H 0.0000 0.0000 'International Tables Vol C Tables 4.2.6.8 and 6.1.1.4'
N N 0.0061 0.0033 'International Tables Vol C Tables 4.2.6.8 and 6.1.1.4'
O O 0.0106 0.0060 'International Tables Vol C Tables 4.2.6.8 and 6.1.1.4'
S S 0.1246 0.1234 'International Tables Vol C Tables 4.2.6.8 and 6.1.1.4'

loop_
_geom_angle_atom_site_label_1
_geom_angle_atom_site_label_2
_geom_angle_atom_site_label_3
_geom_angle
C3 S1 C7 91.94(16)
C5 N2 C1 124.5(3)
C16 N4 C14 109.2(3)
C16 N4 C17 110.5(3)
C14 N4 C17 111.7(3)
C5 N3 C15 118.2(3)
C5 N3 C13 118.9(3)
C15 N3 C13 111.9(3)
C9 C2 N1 120.2(3)
C9 C2 C1 120.0(3)
N1 C2 C1 119.8(3)
C3 N1 C2 113.4(3)
C3 N1 H1N 110(2)
C2 N1 H1N 114(2)
N2 C5 N3 119.0(3)
N2 C5 C4 126.0(3)
N3 C5 C4 114.8(3)
C3 C4 C6 112.4(3)
C3 C4 C5 120.9(3)
C6 C4 C5 126.7(3)
C10 C9 C2 121.1(3)
C10 C9 H9 119.5
C2 C9 H9 119.5
C12 C1 N2 117.3(3)
C12 C1 C2 117.1(3)
N2 C1 C2 125.3(3)
C7 C6 C4 114.2(3)
C7 C6 H6 122.9
C4 C6 H6 122.9
C4 C3 N1 126.2(3)
C4 C3 S1 111.3(3)
N1 C3 S1 122.4(2)
C6 C7 C8 129.2(3)
C6 C7 S1 110.2(3)
C8 C7 S1 120.5(3)
C11 C12 C1 122.7(3)
C11 C12 H12 118.6
C1 C12 H12 118.6
N3 C15 C16 110.0(3)
N3 C15 H15A 109.7
C16 C15 H15A 109.7
N3 C15 H15B 109.7
C16 C15 H15B 109.7
H15A C15 H15B 108.2
N3 C13 C14 110.6(3)
N3 C13 H13A 109.5
C14 C13 H13A 109.5
N3 C13 H13B 109.5
C14 C13 H13B 109.5
H13A C13 H13B 108.1
C12 C11 C10 119.5(4)
C12 C11 H11 120.3
C10 C11 H11 120.3
N4 C14 C13 110.6(3)
N4 C14 H14A 109.5
C13 C14 H14A 109.5
N4 C14 H14B 109.5
C13 C14 H14B 109.5
H14A C14 H14B 108.1
C9 C10 C11 119.6(3)
C9 C10 H10 120.2
C11 C10 H10 120.2
N4 C16 C15 110.4(3)
N4 C16 H16A 109.6
C15 C16 H16A 109.6
N4 C16 H16B 109.6
C15 C16 H16B 109.6
H16A C16 H16B 108.1
C7 C8 H8A 109.5
C7 C8 H8B 109.5
H8A C8 H8B 109.5
C7 C8 H8C 109.5
H8A C8 H8C 109.5
H8B C8 H8C 109.5
N4 C17 H17A 109.5
N4 C17 H17B 109.5
H17A C17 H17B 109.5
N4 C17 H17C 109.5
H17A C17 H17C 109.5
H17B C17 H17C 109.5
H1W1 O1W H2W1 102(2)
H1W2 O2W H2W2 113(3)
H1W3 O3W H2W3 102(3)

loop_
_geom_bond_atom_site_label_1
_geom_bond_atom_site_label_2
_geom_bond_distance
S1 C3 1.731(3)
S1 C7 1.739(3)
N2 C5 1.277(4)
N2 C1 1.409(4)
N4 C16 1.453(5)
N4 C14 1.465(4)
N4 C17 1.472(4)
N3 C5 1.393(4)
N3 C15 1.459(4)
N3 C13 1.468(4)
C2 C9 1.394(5)
C2 N1 1.411(4)
C2 C1 1.414(4)
N1 C3 1.398(5)
N1 H1N 0.82(3)
C5 C4 1.478(4)
C4 C3 1.358(5)
C4 C6 1.425(5)
C9 C10 1.368(5)
C9 H9 0.9500
C1 C12 1.386(5)
C6 C7 1.353(5)
C6 H6 0.9500
C7 C8 1.493(5)
C12 C11 1.374(5)
C12 H12 0.9500
C15 C16 1.518(5)
C15 H15A 0.9900
C15 H15B 0.9900
C13 C14 1.512(5)
C13 H13A 0.9900
C13 H13B 0.9900
C11 C10 1.390(5)
C11 H11 0.9500
C14 H14A 0.9900
C14 H14B 0.9900
C10 H10 0.9500
C16 H16A 0.9900
C16 H16B 0.9900
C8 H8A 0.9800
C8 H8B 0.9800
C8 H8C 0.9800
C17 H17A 0.9800
C17 H17B 0.9800
C17 H17C 0.9800
O1W H1W1 0.849(10)
O1W H2W1 0.840(10)
O2W H1W2 0.851(10)
O2W H2W2 0.844(10)
O3W H1W3 0.858(10)
O3W H2W3 0.853(10)

loop_
_geom_torsion_atom_site_label_1
_geom_torsion_atom_site_label_2
_geom_torsion_atom_site_label_3
_geom_torsion_atom_site_label_4
_geom_torsion
C9 C2 N1 C3 123.3(3)
C1 C2 N1 C3 -58.5(4)
C1 N2 C5 N3 170.4(3)
C1 N2 C5 C4 -4.6(5)
C15 N3 C5 N2 -5.7(4)
C13 N3 C5 N2 135.6(3)
C15 N3 C5 C4 169.9(3)
C13 N3 C5 C4 -48.9(4)
N2 C5 C4 C3 -35.6(5)
N3 C5 C4 C3 149.1(3)
N2 C5 C4 C6 143.5(3)
N3 C5 C4 C6 -31.7(4)
N1 C2 C9 C10 177.9(3)
C1 C2 C9 C10 -0.3(5)
C5 N2 C1 C12 -144.4(3)
C5 N2 C1 C2 42.3(5)
C9 C2 C1 C12 1.4(5)
N1 C2 C1 C12 -176.8(3)
C9 C2 C1 N2 174.7(3)
N1 C2 C1 N2 -3.5(5)
C3 C4 C6 C7 -0.5(4)
C5 C4 C6 C7 -179.7(3)
C6 C4 C3 N1 -176.6(3)
C5 C4 C3 N1 2.6(5)
C6 C4 C3 S1 -0.3(4)
C5 C4 C3 S1 179.0(2)
C2 N1 C3 C4 58.8(4)
C2 N1 C3 S1 -117.1(3)
C7 S1 C3 C4 0.7(3)
C7 S1 C3 N1 177.2(3)
C4 C6 C7 C8 178.6(3)
C4 C6 C7 S1 1.0(4)
C3 S1 C7 C6 -1.0(3)
C3 S1 C7 C8 -178.8(3)
N2 C1 C12 C11 -176.3(3)
C2 C1 C12 C11 -2.4(5)
C5 N3 C15 C16 -161.2(3)
C13 N3 C15 C16 55.0(4)
C5 N3 C13 C14 162.1(3)
C15 N3 C13 C14 -54.4(4)
C1 C12 C11 C10 2.3(5)
C16 N4 C14 C13 -59.8(4)
C17 N4 C14 C13 177.7(3)
N3 C13 C14 N4 56.4(4)
C2 C9 C10 C11 0.1(5)
C12 C11 C10 C9 -1.1(5)
C14 N4 C16 C15 60.7(4)
C17 N4 C16 C15 -176.0(3)
N3 C15 C16 N4 -58.4(4)
